data_1543876
loop_
_publ_author_name
'Ossinger, Sascha'
'N\"ather, Christian'
'Tuczek, Felix'

_publ_section_title
;
 Bis[dihydrobis(pyrazol-1-yl-\kN2)borato]bis(methanol-\kO)iron(II)
;
_journal_coeditor_code BT4021
_journal_issue 8
_journal_name_full IUCrData
_journal_paper_doi 10.1107/S2414314616012529
_journal_volume 1
_journal_year 2016
_chemical_formula_iupac '[Fe (C6 H8 B2 N4)2 (C H4 O)2]'
_chemical_formula_moiety 'C14 H24 B2 Fe N8 O2'
_chemical_formula_sum 'C14 H24 B2 Fe N8 O2'
_chemical_formula_weight 413.88
_chemical_name_systematic Bis[dihydrobis(pyrazol-1-yl-\k<i>N</i>^2^)borato]bis(methanol-\k<i>O</i>)iron(II)
_space_group_crystal_system monoclinic
_space_group_IT_number 14
_space_group_name_Hall '-P 2yn'
_space_group_name_H-M_alt 'P 1 21/n 1'
_symmetry_space_group_name_Hall '-P 2yn'
_symmetry_space_group_name_H-M 'P 1 21/n 1'
_atom_sites_solution_hydrogens mixed
_audit_creation_method SHELXL-2014
_cell_angle_alpha 90
_cell_angle_beta 111.670(4)
_cell_angle_gamma 90
_cell_formula_units_Z 2
_cell_length_a 9.7430(5)
_cell_length_b 8.6535(3)
_cell_length_c 12.3173(6)
_cell_measurement_reflns_used 11751
_cell_measurement_temperature 170(2)
_cell_measurement_theta_max 27.004
_cell_measurement_theta_min 2.296
_cell_volume 965.09(8)
_computing_cell_refinement
;
X-AREA (Stoe & Cie, 2008)
;
_computing_data_collection
;
X-AREA (Stoe & Cie, 2008)
;
_computing_data_reduction
;
X-AREA (Stoe & Cie, 2008)
;
_computing_molecular_graphics
;
XP in SHELXTL (Sheldrick, 2008)
;
_computing_publication_material
;
publCIF (Westrip, 2010)
;
_computing_structure_refinement
;
SHELXL2014 (Sheldrick, 2015)
;
_computing_structure_solution
;
SHELXS97 (Sheldrick, 2008)
;
_diffrn_ambient_temperature 170(2)
_diffrn_measured_fraction_theta_full 0.997
_diffrn_measured_fraction_theta_max 0.997
_diffrn_measurement_device_type 'Stoe IPDS-2'
_diffrn_measurement_method 'Omega scans'
_diffrn_radiation_type MoK\a
_diffrn_radiation_wavelength 0.71073
_diffrn_reflns_av_R_equivalents 0.0263
_diffrn_reflns_limit_h_max 12
_diffrn_reflns_limit_h_min -12
_diffrn_reflns_limit_k_max 11
_diffrn_reflns_limit_k_min -11
_diffrn_reflns_limit_l_max 15
_diffrn_reflns_limit_l_min -15
_diffrn_reflns_number 11312
_diffrn_reflns_theta_full 25.242
_diffrn_reflns_theta_max 27.004
_diffrn_reflns_theta_min 2.296
_exptl_absorpt_coefficient_mu 0.808
_exptl_absorpt_correction_T_max 0.8979
_exptl_absorpt_correction_T_min 0.7806
_exptl_absorpt_correction_type numerical
_exptl_absorpt_process_details
;
(X-RED and X-SHAPE; Stoe & Cie, 2008)
;
_exptl_crystal_colour colorless
_exptl_crystal_density_diffrn 1.424
_exptl_crystal_description block
_exptl_crystal_F_000 432
_exptl_crystal_size_max 0.20
_exptl_crystal_size_mid 0.12
_exptl_crystal_size_min 0.06
_refine_diff_density_max 0.245
_refine_diff_density_min -0.453
_refine_ls_extinction_method none
_refine_ls_goodness_of_fit_ref 1.072
_refine_ls_hydrogen_treatment constr
_refine_ls_matrix_type full
_refine_ls_number_parameters 125
_refine_ls_number_reflns 2103
_refine_ls_number_restraints 0
_refine_ls_restrained_S_all 1.072
_refine_ls_R_factor_all 0.0385
_refine_ls_R_factor_gt 0.0339
_refine_ls_shift/su_max 0.000
_refine_ls_shift/su_mean 0.000
_refine_ls_structure_factor_coef Fsqd
_refine_ls_weighting_details 'w=1/[\s^2^(Fo^2^)+(0.0485P)^2^+0.3892P] where P=(Fo^2^+2Fc^2^)/3'
_refine_ls_weighting_scheme calc
_refine_ls_wR_factor_gt 0.0867
_refine_ls_wR_factor_ref 0.0892
_reflns_number_gt 1898
_reflns_number_total 2103
_reflns_threshold_expression 'I > 2\s(I)'
_cod_data_source_file bt4021sup1.cif
_cod_data_source_block I
_cod_database_code 1543876
_shelx_space_group_comment
;
The symmetry employed for this shelxl refinement is uniquely defined
by the following loop, which should always be used as a source of
symmetry information in preference to the above space-group names.
They are only intended as comments.
;
_shelxl_version_number 2.014

loop_
_space_group_symop_operation_xyz
'x, y, z'
'-x+1/2, y+1/2, -z+1/2'
'-x, -y, -z'
'x-1/2, -y-1/2, z-1/2'

loop_
_atom_site_type_symbol
_atom_site_label
_atom_site_fract_x
_atom_site_fract_y
_atom_site_fract_z
_atom_site_U_iso_or_equiv
_atom_site_adp_type
_atom_site_calc_flag
_atom_site_occupancy
Fe Fe1 0.0000 0.5000 0.5000 0.02887(12) Uani d 1
N N1 0.20696(15) 0.55724(18) 0.64018(12) 0.0315(3) Uani d 1
N N2 0.31387(15) 0.64416(17) 0.62205(13) 0.0306(3) Uani d 1
N N3 0.09829(15) 0.55320(19) 0.37541(13) 0.0314(3) Uani d 1
N N4 0.22449(15) 0.63870(17) 0.40243(13) 0.0310(3) Uani d 1
B B1 0.2792(2) 0.7456(2) 0.51128(18) 0.0339(4) Uani d 1
H H1A 0.3691 0.8017 0.5143 0.041 Uiso calc 1
H H1B 0.2021 0.8225 0.5069 0.041 Uiso calc 1
C C1 0.44303(18) 0.6245(2) 0.71101(16) 0.0344(4) Uani d 1
H H1 0.5336 0.6730 0.7186 0.041 Uiso calc 1
C C2 0.4231(2) 0.5218(2) 0.79007(16) 0.0365(4) Uani d 1
H H2 0.4947 0.4860 0.8614 0.044 Uiso calc 1
C C3 0.2736(2) 0.4828(2) 0.74114(16) 0.0350(4) Uani d 1
H H3 0.2258 0.4128 0.7750 0.042 Uiso calc 1
C C4 0.2818(2) 0.6172(2) 0.32000(17) 0.0361(4) Uani d 1
H H4 0.3698 0.6636 0.3193 0.043 Uiso calc 1
C C5 0.1932(2) 0.5174(2) 0.23664(17) 0.0383(4) Uani d 1
H H5 0.2059 0.4823 0.1679 0.046 Uiso calc 1
C C6 0.0806(2) 0.4795(2) 0.27593(16) 0.0353(4) Uani d 1
H H6 0.0019 0.4105 0.2372 0.042 Uiso calc 1
O O1 0.09492(14) 0.26492(15) 0.51071(11) 0.0370(3) Uani d 1
H H1O1 0.0844 0.2074 0.5620 0.056 Uiso d 1
C C11 0.2429(2) 0.2333(2) 0.51817(19) 0.0433(4) Uani d 1
H H11A 0.2564 0.2732 0.4483 0.065 Uiso calc 1
H H11B 0.2599 0.1214 0.5236 0.065 Uiso calc 1
H H11C 0.3133 0.2836 0.5877 0.065 Uiso calc 1

loop_
_atom_site_aniso_label
_atom_site_aniso_U_11
_atom_site_aniso_U_22
_atom_site_aniso_U_33
_atom_site_aniso_U_12
_atom_site_aniso_U_13
_atom_site_aniso_U_23
Fe1 0.02591(19) 0.0335(2) 0.02633(19) -0.00137(13) 0.00856(13) -0.00076(13)
N1 0.0277(7) 0.0358(8) 0.0289(7) -0.0039(6) 0.0082(6) -0.0006(6)
N2 0.0269(7) 0.0315(7) 0.0317(7) -0.0026(5) 0.0090(6) -0.0022(6)
N3 0.0286(7) 0.0362(7) 0.0296(7) -0.0034(6) 0.0111(6) -0.0008(6)
N4 0.0287(7) 0.0330(7) 0.0320(7) -0.0015(6) 0.0121(6) 0.0018(6)
B1 0.0330(9) 0.0320(10) 0.0357(10) -0.0018(8) 0.0115(8) 0.0011(8)
C1 0.0267(8) 0.0381(9) 0.0350(9) -0.0009(7) 0.0072(7) -0.0035(7)
C2 0.0331(9) 0.0401(10) 0.0310(8) 0.0034(7) 0.0055(7) -0.0008(7)
C3 0.0366(9) 0.0369(9) 0.0299(8) -0.0016(7) 0.0105(7) 0.0010(7)
C4 0.0350(9) 0.0369(9) 0.0406(9) 0.0015(7) 0.0190(7) 0.0038(7)
C5 0.0440(10) 0.0388(10) 0.0367(9) 0.0022(8) 0.0203(8) -0.0005(7)
C6 0.0365(9) 0.0363(9) 0.0325(9) -0.0010(7) 0.0122(7) -0.0033(7)
O1 0.0362(6) 0.0355(7) 0.0398(7) -0.0003(5) 0.0144(5) 0.0009(5)
C11 0.0380(10) 0.0438(11) 0.0480(11) 0.0066(8) 0.0157(9) -0.0003(9)

loop_
_atom_type_symbol
_atom_type_description
_atom_type_scat_dispersion_real
_atom_type_scat_dispersion_imag
_atom_type_scat_source
C C 0.0033 0.0016 'International Tables Vol C Tables 4.2.6.8 and 6.1.1.4'
H H 0.0000 0.0000 'International Tables Vol C Tables 4.2.6.8 and 6.1.1.4'
N N 0.0061 0.0033 'International Tables Vol C Tables 4.2.6.8 and 6.1.1.4'
O O 0.0106 0.0060 'International Tables Vol C Tables 4.2.6.8 and 6.1.1.4'
B B 0.0013 0.0007 'International Tables Vol C Tables 4.2.6.8 and 6.1.1.4'
Fe Fe 0.3463 0.8444 'International Tables Vol C Tables 4.2.6.8 and 6.1.1.4'

loop_
_geom_angle_atom_site_label_1
_geom_angle_atom_site_label_2
_geom_angle_atom_site_label_3
_geom_angle_site_symmetry_1
_geom_angle_site_symmetry_3
_geom_angle
N3 Fe1 N3 3_566 . 180.0
N3 Fe1 N1 3_566 3_566 89.49(5)
N3 Fe1 N1 . 3_566 90.51(5)
N3 Fe1 N1 3_566 . 90.51(5)
N3 Fe1 N1 . . 89.49(5)
N1 Fe1 N1 3_566 . 180.0
N3 Fe1 O1 3_566 . 92.71(5)
N3 Fe1 O1 . . 87.29(5)
N1 Fe1 O1 3_566 . 94.73(5)
N1 Fe1 O1 . . 85.27(5)
N3 Fe1 O1 3_566 3_566 87.29(5)
N3 Fe1 O1 . 3_566 92.71(5)
N1 Fe1 O1 3_566 3_566 85.27(5)
N1 Fe1 O1 . 3_566 94.73(5)
O1 Fe1 O1 . 3_566 180.0
C3 N1 N2 . . 106.20(14)
C3 N1 Fe1 . . 128.24(12)
N2 N1 Fe1 . . 122.32(11)
C1 N2 N1 . . 109.77(14)
C1 N2 B1 . . 128.69(15)
N1 N2 B1 . . 121.54(13)
C6 N3 N4 . . 106.37(14)
C6 N3 Fe1 . . 128.01(13)
N4 N3 Fe1 . . 122.89(11)
C4 N4 N3 . . 109.23(15)
C4 N4 B1 . . 129.11(15)
N3 N4 B1 . . 121.61(13)
N2 B1 N4 . . 108.45(15)
N2 B1 H1A . . 110.0
N4 B1 H1A . . 110.0
N2 B1 H1B . . 110.0
N4 B1 H1B . . 110.0
H1A B1 H1B . . 108.4
N2 C1 C2 . . 108.88(16)
N2 C1 H1 . . 125.6
C2 C1 H1 . . 125.6
C1 C2 C3 . . 104.27(16)
C1 C2 H2 . . 127.9
C3 C2 H2 . . 127.9
N1 C3 C2 . . 110.88(16)
N1 C3 H3 . . 124.6
C2 C3 H3 . . 124.6
N4 C4 C5 . . 109.31(16)
N4 C4 H4 . . 125.3
C5 C4 H4 . . 125.3
C4 C5 C6 . . 104.27(17)
C4 C5 H5 . . 127.9
C6 C5 H5 . . 127.9
N3 C6 C5 . . 110.81(17)
N3 C6 H6 . . 124.6
C5 C6 H6 . . 124.6
C11 O1 Fe1 . . 124.41(12)
C11 O1 H1O1 . . 103.7
Fe1 O1 H1O1 . . 115.1
O1 C11 H11A . . 109.5
O1 C11 H11B . . 109.5
H11A C11 H11B . . 109.5
O1 C11 H11C . . 109.5
H11A C11 H11C . . 109.5
H11B C11 H11C . . 109.5

loop_
_geom_bond_atom_site_label_1
_geom_bond_atom_site_label_2
_geom_bond_site_symmetry_2
_geom_bond_distance
Fe1 N3 3_566 2.1376(14)
Fe1 N3 . 2.1376(14)
Fe1 N1 3_566 2.1728(14)
Fe1 N1 . 2.1729(14)
Fe1 O1 . 2.2183(13)
Fe1 O1 3_566 2.2183(13)
N1 C3 . 1.337(2)
N1 N2 . 1.368(2)
N2 C1 . 1.340(2)
N2 B1 . 1.551(2)
N3 C6 . 1.335(2)
N3 N4 . 1.367(2)
N4 C4 . 1.340(2)
N4 B1 . 1.552(2)
B1 H1A . 0.9900
B1 H1B . 0.9900
C1 C2 . 1.384(3)
C1 H1 . 0.9500
C2 C3 . 1.396(3)
C2 H2 . 0.9500
C3 H3 . 0.9500
C4 C5 . 1.375(3)
C4 H4 . 0.9500
C5 C6 . 1.392(3)
C5 H5 . 0.9500
C6 H6 . 0.9500
O1 C11 . 1.437(2)
O1 H1O1 . 0.8400
C11 H11A . 0.9800
C11 H11B . 0.9800
C11 H11C . 0.9800

_cod_database_fobs_code 1543876
